data_7012098
loop_
_publ_author_name
'He, Zhicong'
'Craig, Donald C.'
'Colbran, Stephen B.'

_publ_section_title
;
 Structures and properties of 6-aryl substituted
 tris(2-pyridylmethyl)amine transition metal complexes
;
_journal_issue 22
_journal_name_full 'Journal of the Chemical Society, Dalton Transactions'
_journal_page_first 4224
_journal_paper_doi 10.1039/b207406k
_journal_year 2002
_chemical_formula_moiety 'C26 H26 Cl2 Fe N4 O2,C H4 O'
_chemical_formula_sum 'C27 H30 Cl2 Fe N4 O3'
_chemical_formula_weight 585.3
_space_group_IT_number 33
_symmetry_cell_setting orthorhombic
_symmetry_space_group_name_Hall 'P 2c -2n'
_symmetry_space_group_name_H-M 'P n a 21'
_atom_type_scat_source 'International Tables for X-ray Crystallography, Vol. IV'
_cell_angle_alpha 90
_cell_angle_beta 90
_cell_angle_gamma 90
_cell_formula_units_Z 4
_cell_length_a 26.009(15)
_cell_length_b 10.354(3)
_cell_length_c 10.268(3)
_cell_measurement_reflns_used 10
_cell_measurement_temperature 294
_cell_measurement_theta_max 11
_cell_measurement_theta_min 10
_cell_volume 2765(2)
_diffrn_measurement_device_type 'Nonius CAD-4'
_diffrn_measurement_method \w--2\q
_diffrn_radiation_type 'Mo K\a'
_diffrn_radiation_wavelength 0.71073
_diffrn_reflns_limit_h_max 31
_diffrn_reflns_limit_h_min 0
_diffrn_reflns_limit_k_max 12
_diffrn_reflns_limit_k_min 0
_diffrn_reflns_limit_l_max 0
_diffrn_reflns_limit_l_min -12
_diffrn_reflns_number 2583
_diffrn_reflns_theta_max 25
_diffrn_standards_decay_% 0
_diffrn_standards_interval_time 30min
_diffrn_standards_number 1
_exptl_absorpt_coefficient_mu 0.773
_exptl_absorpt_correction_T_max 0.90
_exptl_absorpt_correction_T_min 0.87
_exptl_absorpt_correction_type analytical
_exptl_absorpt_process_details '(DeMeulenaer & Tompa, 1965)'
_exptl_crystal_colour yellow
_exptl_crystal_density_diffrn 1.41
_exptl_crystal_density_method 'not measured'
_exptl_crystal_description block
_exptl_crystal_F_000 1216.0
_exptl_crystal_size_max 0.22
_exptl_crystal_size_mid 0.20
_exptl_crystal_size_min 0.10
_refine_diff_density_max 0.45
_refine_diff_density_min -0.72
_refine_ls_abs_structure_details
; 
The polarity is confirmed, with the alternative giving R_factor 0.037
;
_refine_ls_extinction_method none
_refine_ls_goodness_of_fit_ref 1.22
_refine_ls_hydrogen_treatment noref
_refine_ls_number_parameters 183
_refine_ls_number_reflns 2069
_refine_ls_R_factor_gt 0.035
_refine_ls_shift/su_max 0.006
_refine_ls_structure_factor_coef F
_refine_ls_weighting_details 'w = 1/[\s^2^(F) + 0.0004F^2^]'
_refine_ls_weighting_scheme calc
_refine_ls_wR_factor_ref 0.041
_reflns_number_gt 2069
_reflns_number_total 2583
_reflns_threshold_expression I>2\s(I)
_cod_data_source_file b207406k.txt
_cod_data_source_block '[FeCl2(L)].MeOH'
_cod_original_formula_sum 'C27 H30 Cl2 Fe1 N4 O3'
_cod_database_code 7012098

loop_
_symmetry_equiv_pos_site_id
_symmetry_equiv_pos_as_xyz
1 x,y,z
2 -x,-y,1/2+z
3 1/2-x,1/2+y,1/2+z
4 1/2+x,1/2-y,z

loop_
_atom_site_label
_atom_site_fract_x
_atom_site_fract_y
_atom_site_fract_z
_atom_site_U_iso_or_equiv
_atom_site_adp_type
_atom_site_type_symbol
_atom_site_occupancy
Fe 0.40103(2) 0.69412(6) 0.40000 0.0317(2) Uani Fe 1.0
Cl1 0.48052(5) 0.67858(12) 0.53177(15) 0.0455(3) Uani Cl 1.0
Cl2 0.35793(5) 0.86594(12) 0.49735(16) 0.0505(4) Uani Cl 1.0
O1 0.2396(2) 0.4818(4) 0.6026(5) 0.068(3) Uani O 1.0
O2 0.3730(2) 0.7848(4) 0.8883(5) 0.072(3) Uani O 1.0
N1 0.3805(1) 0.4846(4) 0.4741(4) 0.0343(7) Uani N 1.0
N2 0.3345(2) 0.6370(4) 0.2770(5) 0.0447(9) Uani N 1.0
N3 0.4445(2) 0.8210(4) 0.2632(4) 0.0381(6) Uani N 1.0
N4 0.4362(2) 0.5646(4) 0.2505(4) 0.0375(7) Uani N 1.0
C1 0.4442(2) 0.4355(5) 0.3087(5) 0.0414(7) Uani C 1.0
C2 0.4005(2) 0.3952(4) 0.3935(7) 0.0371(7) Uani C 1.0
C3 0.3835(2) 0.2674(4) 0.3943(7) 0.046(1) Uani C 1.0
C4 0.3473(2) 0.2297(5) 0.4822(6) 0.0486(9) Uani C 1.0
C5 0.3267(2) 0.3201(5) 0.5674(6) 0.0479(9) Uani C 1.0
C6 0.3441(2) 0.4473(5) 0.5591(5) 0.0420(8) Uani C 1.0
C7 0.3246(2) 0.5438(5) 0.6533(5) 0.040(2) Uani C 1.0
C8 0.2713(2) 0.5563(6) 0.6779(6) 0.054(3) Uani C 1.0
C9 0.2543(2) 0.6434(7) 0.7677(7) 0.066(3) Uani C 1.0
C10 0.2893(3) 0.7188(6) 0.8395(6) 0.063(3) Uani C 1.0
C11 0.3410(2) 0.7077(6) 0.8154(6) 0.055(2) Uani C 1.0
C12 0.3585(2) 0.6207(5) 0.7218(5) 0.044(2) Uani C 1.0
C13 0.1869(2) 0.4800(8) 0.6358(8) 0.082(2) Uani C 1.0
C14 0.4217(3) 0.8108(8) 0.8409(7) 0.087(2) Uani C 1.0
C15 0.4017(2) 0.5585(5) 0.1367(5) 0.048(1) Uani C 1.0
C16 0.3456(2) 0.5607(6) 0.1769(6) 0.050(1) Uani C 1.0
C17 0.3096(3) 0.4881(6) 0.1120(7) 0.069(2) Uani C 1.0
C18 0.2587(3) 0.4947(7) 0.1545(9) 0.081(2) Uani C 1.0
C19 0.2469(2) 0.5742(7) 0.2581(9) 0.077(2) Uani C 1.0
C20 0.2856(2) 0.6441(6) 0.3152(7) 0.059(1) Uani C 1.0
C21 0.4861(2) 0.6191(5) 0.2084(6) 0.0455(7) Uani C 1.0
C22 0.4814(2) 0.7638(5) 0.1944(6) 0.0434(6) Uani C 1.0
C23 0.5161(2) 0.8335(5) 0.1175(7) 0.0566(9) Uani C 1.0
C24 0.5118(3) 0.9665(6) 0.1129(7) 0.060(1) Uani C 1.0
C25 0.4740(2) 1.0256(6) 0.1826(7) 0.055(1) Uani C 1.0
C26 0.4406(2) 0.9504(5) 0.2570(6) 0.0460(8) Uani C 1.0
O1Me 0.5975(2) 0.7500(8) 0.4939(10) 0.148(3) Uani O 1.0
C1Me 0.6139(6) 0.7847(18) 0.3827(14) 0.211(8) Uani C 1.0
H1C1 0.4763 0.4374 0.3622 0.046 Uani H 1.0
H2C1 0.4481 0.3709 0.2369 0.052 Uani H 1.0
HC3 0.3979 0.2038 0.3307 0.056 Uani H 1.0
HC4 0.3356 0.1378 0.4853 0.058 Uani H 1.0
HC5 0.3002 0.2947 0.6330 0.058 Uani H 1.0
HC9 0.2165 0.6538 0.7828 0.086 Uani H 1.0
HC10 0.2766 0.7801 0.9076 0.076 Uani H 1.0
HC12 0.3962 0.6140 0.7039 0.048 Uani H 1.0
H1C13 0.1679 0.4226 0.5741 0.082 Uani H 1.0
H2C13 0.1828 0.4467 0.7266 0.082 Uani H 1.0
H3C13 0.1727 0.5696 0.6303 0.082 Uani H 1.0
H1C14 0.4405 0.8676 0.9037 0.087 Uani H 1.0
H2C14 0.4410 0.7280 0.8297 0.087 Uani H 1.0
H3C14 0.4189 0.8555 0.7549 0.087 Uani H 1.0
H1C15 0.4086 0.4769 0.0877 0.059 Uani H 1.0
H2C15 0.4087 0.6344 0.0791 0.054 Uani H 1.0
HC17 0.3196 0.4322 0.0367 0.082 Uani H 1.0
HC18 0.2313 0.4429 0.1106 0.101 Uani H 1.0
HC19 0.2108 0.5806 0.2909 0.094 Uani H 1.0
HC20 0.2767 0.7032 0.3889 0.064 Uani H 1.0
H1C21 0.4962 0.5805 0.1228 0.058 Uani H 1.0
H2C21 0.5130 0.5985 0.2749 0.049 Uani H 1.0
HC23 0.5434 0.7879 0.0668 0.070 Uani H 1.0
HC24 0.5362 1.0186 0.0590 0.072 Uani H 1.0
HC25 0.4702 1.1217 0.1805 0.064 Uani H 1.0
HC26 0.4127 0.9942 0.3075 0.052 Uani H 1.0
HO1Me 0.5604 0.7274 0.5059 0.148 Uani H 1.0
H1C1Me 0.6515 0.8036 0.3882 0.211 Uani H 1.0
H2C1Me 0.6079 0.7138 0.3184 0.211 Uani H 1.0
H3C1Me 0.5951 0.8641 0.3541 0.211 Uani H 1.0

loop_
_atom_site_aniso_label
_atom_site_aniso_U_11
_atom_site_aniso_U_22
_atom_site_aniso_U_33
_atom_site_aniso_U_12
_atom_site_aniso_U_13
_atom_site_aniso_U_23
_atom_site_aniso_type_symbol
Fe 0.0314(3) 0.0270(3) 0.0368(3) 0.0021(3) 0.0026(4) -0.0010(4) Fe
Cl1 0.0408(7) 0.0447(7) 0.0511(8) -0.0006(6) -0.0091(6) 0.0026(7) Cl
Cl2 0.0559(8) 0.0383(7) 0.0573(8) 0.0129(6) 0.0157(7) -0.0007(7) Cl
O1 0.042(4) 0.095(4) 0.069(4) -0.009(3) 0.013(3) -0.022(3) O
O2 0.084(4) 0.075(3) 0.056(2) -0.015(2) 0.011(2) -0.023(2) O
N1 0.033(1) 0.0317(8) 0.038(1) 0.0015(7) 0.0020(7) -0.0012(6) N
N2 0.034(1) 0.042(1) 0.058(1) -0.0006(9) -0.010(1) 0.0080(8) N
N3 0.0387(9) 0.0332(8) 0.0423(7) -0.0003(7) 0.0008(8) 0.0016(6) N
N4 0.0405(9) 0.0336(8) 0.0385(9) 0.0010(7) 0.0069(8) -0.0052(7) N
C1 0.0418(9) 0.0313(8) 0.051(1) 0.0051(7) 0.0105(8) -0.0058(9) C
C2 0.0378(9) 0.0295(8) 0.0440(9) 0.0023(7) 0.0024(7) -0.0027(7) C
C3 0.052(2) 0.0303(9) 0.056(1) -0.0013(7) 0.0035(9) -0.0028(8) C
C4 0.052(2) 0.0352(8) 0.058(1) -0.0068(8) 0.001(1) 0.0031(8) C
C5 0.048(1) 0.0423(8) 0.054(1) -0.0076(7) 0.0061(8) 0.0048(8) C
C6 0.041(1) 0.0391(8) 0.045(1) -0.0026(7) 0.0081(6) 0.0004(6) C
C7 0.043(2) 0.041(3) 0.036(2) 0.000(2) 0.005(2) 0.004(2) C
C8 0.045(3) 0.065(3) 0.052(2) -0.001(2) 0.012(2) -0.008(2) C
C9 0.055(3) 0.079(4) 0.063(3) 0.005(3) 0.017(2) -0.016(3) C
C10 0.069(3) 0.064(3) 0.055(2) 0.003(2) 0.017(2) -0.012(2) C
C11 0.065(3) 0.054(2) 0.045(2) -0.004(2) 0.010(1) -0.007(2) C
C12 0.050(2) 0.045(2) 0.037(2) -0.002(2) 0.004(1) 0.001(1) C
C13 0.045(4) 0.122(6) 0.079(5) -0.012(4) 0.013(4) -0.026(5) C
C14 0.088(5) 0.100(6) 0.072(5) -0.040(5) 0.005(4) -0.018(5) C
C15 0.064(2) 0.045(1) 0.0357(9) -0.011(1) 0.000(1) -0.0042(8) C
C16 0.054(2) 0.049(2) 0.0471(8) -0.012(1) -0.016(1) 0.0056(9) C
C17 0.079(3) 0.068(3) 0.060(1) -0.029(2) -0.032(2) 0.011(1) C
C18 0.066(3) 0.081(3) 0.097(2) -0.030(2) -0.044(2) 0.027(2) C
C19 0.039(2) 0.073(3) 0.118(3) -0.010(1) -0.027(1) 0.030(2) C
C20 0.031(2) 0.053(2) 0.092(2) 0.002(1) -0.0096(9) 0.017(1) C
C21 0.0447(8) 0.0402(8) 0.052(1) 0.0011(8) 0.0172(9) -0.0046(9) C
C22 0.0446(9) 0.0406(8) 0.045(1) -0.0034(7) 0.0095(9) 0.0002(7) C
C23 0.060(1) 0.053(1) 0.057(2) -0.010(1) 0.019(1) 0.003(1) C
C24 0.066(2) 0.052(1) 0.061(2) -0.015(1) 0.010(1) 0.010(1) C
C25 0.062(2) 0.0407(9) 0.063(2) -0.0091(9) 0.000(1) 0.011(1) C
C26 0.049(1) 0.0334(8) 0.056(1) -0.0011(7) -0.0006(8) 0.0055(8) C
O1Me 0.075(4) 0.177(7) 0.193(9) 0.000(4) 0.011(5) 0.071(7) O
C1Me 0.180(9) 0.343(9) 0.111(9) -0.108(9) 0.001(9) 0.037(9) C

loop_
_geom_angle_atom_site_label_1
_geom_angle_atom_site_label_2
_geom_angle_atom_site_label_3
_geom_angle
_geom_angle_site_symmetry_1
_geom_angle_site_symmetry_2
_geom_angle_site_symmetry_3
_geom_angle_publ_flag
Cl1 Fe Cl2 102.53(5) 1_555 1_555 1_555 no
Cl1 Fe N1 87.3(1) 1_555 1_555 1_555 no
Cl1 Fe N2 160.6(1) 1_555 1_555 1_555 no
Cl1 Fe N3 87.7(1) 1_555 1_555 1_555 no
Cl1 Fe N4 89.7(1) 1_555 1_555 1_555 no
Cl2 Fe N1 117.1(1) 1_555 1_555 1_555 no
Cl2 Fe N2 94.2(1) 1_555 1_555 1_555 no
Cl2 Fe N3 93.7(1) 1_555 1_555 1_555 no
Cl2 Fe N4 161.9(1) 1_555 1_555 1_555 no
N1 Fe N2 76.2(2) 1_555 1_555 1_555 no
N1 Fe N3 149.2(1) 1_555 1_555 1_555 no
N1 Fe N4 76.3(1) 1_555 1_555 1_555 no
N2 Fe N3 101.2(2) 1_555 1_555 1_555 no
N2 Fe N4 76.6(2) 1_555 1_555 1_555 no
N3 Fe N4 73.3(2) 1_555 1_555 1_555 no
C8 O1 C13 117.1(5) 1_555 1_555 1_555 no
C11 O2 C14 118.4(5) 1_555 1_555 1_555 no
Fe N1 C2 110.3(3) 1_555 1_555 1_555 no
Fe N1 C6 129.3(3) 1_555 1_555 1_555 no
C2 N1 C6 118.3(4) 1_555 1_555 1_555 no
Fe N2 C16 115.4(4) 1_555 1_555 1_555 no
Fe N2 C20 124.1(4) 1_555 1_555 1_555 no
C16 N2 C20 117.9(5) 1_555 1_555 1_555 no
Fe N3 C22 116.0(3) 1_555 1_555 1_555 no
Fe N3 C26 125.3(4) 1_555 1_555 1_555 no
C22 N3 C26 118.2(5) 1_555 1_555 1_555 no
Fe N4 C1 108.8(3) 1_555 1_555 1_555 no
Fe N4 C15 108.7(3) 1_555 1_555 1_555 no
Fe N4 C21 109.3(3) 1_555 1_555 1_555 no
C1 N4 C15 111.5(4) 1_555 1_555 1_555 no
C1 N4 C21 109.9(4) 1_555 1_555 1_555 no
C15 N4 C21 108.7(4) 1_555 1_555 1_555 no
N4 C1 C2 112.5(4) 1_555 1_555 1_555 no
N1 C2 C1 117.5(4) 1_555 1_555 1_555 no
N1 C2 C3 121.8(5) 1_555 1_555 1_555 no
C1 C2 C3 120.6(5) 1_555 1_555 1_555 no
C2 C3 C4 119.6(5) 1_555 1_555 1_555 no
C3 C4 C5 119.4(5) 1_555 1_555 1_555 no
C4 C5 C6 118.2(5) 1_555 1_555 1_555 no
N1 C6 C5 122.7(5) 1_555 1_555 1_555 no
N1 C6 C7 118.1(4) 1_555 1_555 1_555 no
C5 C6 C7 119.1(5) 1_555 1_555 1_555 no
C6 C7 C8 120.9(5) 1_555 1_555 1_555 no
C6 C7 C12 120.2(5) 1_555 1_555 1_555 no
C8 C7 C12 118.8(5) 1_555 1_555 1_555 no
O1 C8 C7 116.0(5) 1_555 1_555 1_555 no
O1 C8 C9 124.0(6) 1_555 1_555 1_555 no
C7 C8 C9 119.9(6) 1_555 1_555 1_555 no
C8 C9 C10 120.7(6) 1_555 1_555 1_555 no
C9 C10 C11 119.6(6) 1_555 1_555 1_555 no
O2 C11 C10 116.5(5) 1_555 1_555 1_555 no
O2 C11 C12 123.6(5) 1_555 1_555 1_555 no
C10 C11 C12 119.9(6) 1_555 1_555 1_555 no
C7 C12 C11 121.0(5) 1_555 1_555 1_555 no
N4 C15 C16 111.7(4) 1_555 1_555 1_555 no
N2 C16 C15 115.3(5) 1_555 1_555 1_555 no
N2 C16 C17 123.7(6) 1_555 1_555 1_555 no
C15 C16 C17 121.0(6) 1_555 1_555 1_555 no
C16 C17 C18 117.9(7) 1_555 1_555 1_555 no
C17 C18 C19 118.7(6) 1_555 1_555 1_555 no
C18 C19 C20 118.9(7) 1_555 1_555 1_555 no
N2 C20 C19 122.9(7) 1_555 1_555 1_555 no
N4 C21 C22 109.6(4) 1_555 1_555 1_555 no
N3 C22 C21 116.7(5) 1_555 1_555 1_555 no
N3 C22 C23 122.3(5) 1_555 1_555 1_555 no
C21 C22 C23 120.9(5) 1_555 1_555 1_555 no
C22 C23 C24 118.8(6) 1_555 1_555 1_555 no
C23 C24 C25 119.2(5) 1_555 1_555 1_555 no
C24 C25 C26 119.1(5) 1_555 1_555 1_555 no
N3 C26 C25 122.3(5) 1_555 1_555 1_555 no

loop_
_geom_bond_atom_site_label_1
_geom_bond_atom_site_label_2
_geom_bond_distance
_geom_bond_site_symmetry_1
_geom_bond_site_symmetry_2
_geom_bond_publ_flag
Fe Cl1 2.476(1) 1_555 1_555 no
Fe Cl2 2.328(1) 1_555 1_555 no
Fe N1 2.360(4) 1_555 1_555 no
Fe N2 2.223(4) 1_555 1_555 no
Fe N3 2.231(4) 1_555 1_555 no
Fe N4 2.235(4) 1_555 1_555 no
O1 C8 1.369(7) 1_555 1_555 no
O1 C13 1.411(7) 1_555 1_555 no
O2 C11 1.375(7) 1_555 1_555 no
O2 C14 1.384(8) 1_555 1_555 no
N1 C2 1.347(6) 1_555 1_555 no
N1 C6 1.343(6) 1_555 1_555 no
N2 C16 1.328(7) 1_555 1_555 no
N2 C20 1.334(7) 1_555 1_555 no
N3 C22 1.330(6) 1_555 1_555 no
N3 C26 1.346(6) 1_555 1_555 no
N4 C1 1.479(6) 1_555 1_555 no
N4 C15 1.476(7) 1_555 1_555 no
N4 C21 1.479(6) 1_555 1_555 no
C1 C2 1.492(7) 1_555 1_555 no
C2 C3 1.395(6) 1_555 1_555 no
C3 C4 1.363(8) 1_555 1_555 no
C4 C5 1.388(8) 1_555 1_555 no
C5 C6 1.395(7) 1_555 1_555 no
C6 C7 1.481(7) 1_555 1_555 no
C7 C8 1.415(7) 1_555 1_555 no
C7 C12 1.381(7) 1_555 1_555 no
C8 C9 1.364(9) 1_555 1_555 no
C9 C10 1.409(9) 1_555 1_555 no
C10 C11 1.371(9) 1_555 1_555 no
C11 C12 1.394(7) 1_555 1_555 no
C15 C16 1.517(8) 1_555 1_555 no
C16 C17 1.372(8) 1_555 1_555 no
C17 C18 1.397(10) 1_555 1_555 no
C18 C19 1.379(11) 1_555 1_555 no
C19 C20 1.371(9) 1_555 1_555 no
C21 C22 1.511(7) 1_555 1_555 no
C22 C23 1.398(7) 1_555 1_555 no
C23 C24 1.382(8) 1_555 1_555 no
C24 C25 1.362(7) 1_555 1_555 no
C25 C26 1.394(7) 1_555 1_555 no
O1Me C1Me 1.270(14) 1_555 1_555 no
